data_2240987
loop_
_publ_author_name
'Raja, Rajamani'
'Jayanthi, Mani'
'Rajakumar, Perumal'
'SubbiahPandi, A.'

_publ_section_title
;
 Crystal structure of 2,2'-bis[(2-chlorobenzyl)oxy]-1,1'-binaphthalene
;
_journal_coeditor_code SU5184
_journal_issue 9
_journal_name_full 'Acta Crystallographica Section E'
_journal_page_first o637
_journal_page_last o638
_journal_paper_doi 10.1107/S2056989015014322
_journal_volume 71
_journal_year 2015
_chemical_formula_iupac 'C34 H24 Cl2 O2'
_chemical_formula_moiety 'C34 H24 Cl2 O2'
_chemical_formula_sum 'C34 H24 Cl2 O2'
_chemical_formula_weight 535.43
_chemical_name_systematic
;
2,2'-Bis[(2-chlorobenzyl)oxy]-1,1'-binaphthalene
;
_space_group_IT_number 5
_symmetry_cell_setting monoclinic
_symmetry_space_group_name_Hall 'C 2y'
_symmetry_space_group_name_H-M 'C 1 2 1'
_atom_sites_solution_hydrogens geom
_atom_sites_solution_primary direct
_atom_sites_solution_secondary difmap
_audit_creation_method SHELXL-97
_cell_angle_alpha 90.00
_cell_angle_beta 92.622(2)
_cell_angle_gamma 90.00
_cell_formula_units_Z 4
_cell_length_a 11.1983(3)
_cell_length_b 14.6094(4)
_cell_length_c 16.3263(4)
_cell_measurement_reflns_used 3804
_cell_measurement_temperature 293(2)
_cell_measurement_theta_max 24.99
_cell_measurement_theta_min 1.25
_cell_volume 2668.19(12)
_computing_cell_refinement
;
<i>SAINT</i> (Bruker, 2008)
;
_computing_data_collection
;
<i>APEX2</i> (Bruker, 2008)
;
_computing_data_reduction
;
<i>SAINT</i> (Bruker, 2008)
;
_computing_molecular_graphics
;
<i>ORTEP-3 for Windows</i> (Farrugia, 2012)
;
_computing_publication_material
;
<i>SHELXL97</i> (Sheldrick, 2008) and <i>PLATON</i> (Spek, 2009)
;
_computing_structure_refinement
;
SHELXL97 (Sheldrick, 2008)
;
_computing_structure_solution
;
SHELXS97 (Sheldrick, 2008)
;
_diffrn_ambient_temperature 293(2)
_diffrn_measured_fraction_theta_full 1.000
_diffrn_measured_fraction_theta_max 1.000
_diffrn_measurement_device_type 'Bruker SMART APEXII CCD'
_diffrn_measurement_method '\w and \f scans'
_diffrn_radiation_monochromator graphite
_diffrn_radiation_source 'fine-focus sealed tube'
_diffrn_radiation_type MoK\a
_diffrn_radiation_wavelength 0.71073
_diffrn_reflns_av_R_equivalents 0.0186
_diffrn_reflns_av_sigmaI/netI 0.0244
_diffrn_reflns_limit_h_max 13
_diffrn_reflns_limit_h_min -13
_diffrn_reflns_limit_k_max 14
_diffrn_reflns_limit_k_min -17
_diffrn_reflns_limit_l_max 19
_diffrn_reflns_limit_l_min -19
_diffrn_reflns_number 10688
_diffrn_reflns_theta_full 24.99
_diffrn_reflns_theta_max 24.99
_diffrn_reflns_theta_min 1.25
_exptl_absorpt_coefficient_mu 0.274
_exptl_absorpt_correction_T_max 0.921
_exptl_absorpt_correction_T_min 0.909
_exptl_absorpt_correction_type multi-scan
_exptl_absorpt_process_details
;
(<i>SADABS</i>; Bruker, 2008)
;
_exptl_crystal_colour Block
_exptl_crystal_density_diffrn 1.333
_exptl_crystal_density_method 'not measured'
_exptl_crystal_description Colourless
_exptl_crystal_F_000 1112
_exptl_crystal_size_max 0.35
_exptl_crystal_size_mid 0.30
_exptl_crystal_size_min 0.25
_refine_diff_density_max 0.347
_refine_diff_density_min -0.473
_refine_ls_abs_structure_details
;
Flack (1983), 1709 (76%) Friedel pairs
;
_refine_ls_abs_structure_Flack -0.01(8)
_refine_ls_extinction_method none
_refine_ls_goodness_of_fit_ref 1.039
_refine_ls_hydrogen_treatment constr
_refine_ls_matrix_type full
_refine_ls_number_parameters 343
_refine_ls_number_reflns 4153
_refine_ls_number_restraints 1
_refine_ls_restrained_S_all 1.039
_refine_ls_R_factor_all 0.0470
_refine_ls_R_factor_gt 0.0424
_refine_ls_shift/su_max 0.000
_refine_ls_shift/su_mean 0.000
_refine_ls_structure_factor_coef Fsqd
_refine_ls_weighting_details 'calc w=1/[\s^2^(Fo^2^)+(0.0687P)^2^+1.4377P] where P=(Fo^2^+2Fc^2^)/3'
_refine_ls_weighting_scheme calc
_refine_ls_wR_factor_gt 0.1112
_refine_ls_wR_factor_ref 0.1162
_reflns_number_gt 3804
_reflns_number_total 4153
_reflns_threshold_expression >2sigma(I)
_cod_data_source_file su5184sup1.cif
_cod_data_source_block I
_cod_original_sg_symbol_H-M 'C 2'
_cod_database_code 2240987
_cod_database_fobs_code 2240987

loop_
_symmetry_equiv_pos_as_xyz
'x, y, z'
'-x, y, -z'
'x+1/2, y+1/2, z'
'-x+1/2, y+1/2, -z'

loop_
_atom_site_type_symbol
_atom_site_label
_atom_site_fract_x
_atom_site_fract_y
_atom_site_fract_z
_atom_site_U_iso_or_equiv
_atom_site_adp_type
_atom_site_calc_flag
_atom_site_refinement_flags
_atom_site_occupancy
_atom_site_symmetry_multiplicity
C C1 0.3136(3) -0.1616(2) 1.04240(18) 0.0530(8) Uani d . 1 1
C C2 0.2949(3) -0.1496(3) 1.1254(2) 0.0697(10) Uani d . 1 1
H H2 0.2774 -0.1995 1.1581 0.084 Uiso calc R 1 1
C C3 0.3023(3) -0.0642(3) 1.1581(2) 0.0732(12) Uani d . 1 1
H H3 0.2899 -0.0553 1.2135 0.088 Uiso calc R 1 1
C C4 0.3282(3) 0.0083(3) 1.1096(2) 0.0662(10) Uani d . 1 1
H H4 0.3338 0.0667 1.1321 0.079 Uiso calc R 1 1
C C5 0.3459(2) -0.0043(2) 1.02794(19) 0.0500(7) Uani d . 1 1
H H5 0.3620 0.0464 0.9958 0.060 Uiso calc R 1 1
C C6 0.3408(2) -0.0892(2) 0.99204(15) 0.0375(6) Uani d . 1 1
C C7 0.3671(2) -0.1012(2) 0.90297(15) 0.0420(6) Uani d . 1 1
H H7A 0.4083 -0.0471 0.8845 0.050 Uiso calc R 1 1
H H7B 0.4204 -0.1529 0.8978 0.050 Uiso calc R 1 1
C C8 0.1865(2) -0.04007(18) 0.84115(14) 0.0317(5) Uani d . 1 1
C C9 0.0865(2) -0.0367(2) 0.88989(15) 0.0419(6) Uani d . 1 1
H H9 0.0759 -0.0815 0.9294 0.050 Uiso calc R 1 1
C C10 0.0050(2) 0.0319(2) 0.87954(17) 0.0460(7) Uani d . 1 1
H H10 -0.0599 0.0345 0.9131 0.055 Uiso calc R 1 1
C C11 0.0178(2) 0.0992(2) 0.81855(16) 0.0399(6) Uani d . 1 1
C C12 -0.0668(3) 0.1700(3) 0.80425(19) 0.0544(8) Uani d . 1 1
H H12 -0.1330 0.1731 0.8364 0.065 Uiso calc R 1 1
C C13 -0.0536(3) 0.2330(3) 0.7451(2) 0.0618(9) Uani d . 1 1
H H13 -0.1108 0.2786 0.7367 0.074 Uiso calc R 1 1
C C14 0.0464(3) 0.2302(2) 0.6959(2) 0.0574(8) Uani d . 1 1
H H14 0.0555 0.2741 0.6554 0.069 Uiso calc R 1 1
C C15 0.1301(2) 0.1626(2) 0.70786(16) 0.0459(7) Uani d . 1 1
H H15 0.1953 0.1607 0.6746 0.055 Uiso calc R 1 1
C C16 0.1197(2) 0.09592(18) 0.76940(15) 0.0338(6) Uani d . 1 1
C C17 0.20583(19) 0.02472(17) 0.78207(13) 0.0297(5) Uani d . 1 1
C C18 0.3126(2) 0.02111(17) 0.73118(14) 0.0306(5) Uani d . 1 1
C C19 0.4102(2) 0.08223(17) 0.74544(14) 0.0312(5) Uani d . 1 1
C C20 0.4120(2) 0.14841(19) 0.80899(16) 0.0394(6) Uani d . 1 1
H H20 0.3495 0.1504 0.8446 0.047 Uiso calc R 1 1
C C21 0.5042(3) 0.2092(2) 0.81876(19) 0.0498(7) Uani d . 1 1
H H21 0.5031 0.2525 0.8604 0.060 Uiso calc R 1 1
C C22 0.6005(3) 0.2072(2) 0.76682(19) 0.0514(8) Uani d . 1 1
H H22 0.6619 0.2498 0.7734 0.062 Uiso calc R 1 1
C C23 0.6040(2) 0.1433(2) 0.70721(19) 0.0467(7) Uani d . 1 1
H H23 0.6694 0.1412 0.6741 0.056 Uiso calc R 1 1
C C24 0.5096(2) 0.07932(18) 0.69410(15) 0.0352(6) Uani d . 1 1
C C25 0.5086(2) 0.0147(2) 0.62965(16) 0.0415(6) Uani d . 1 1
H H25 0.5737 0.0111 0.5964 0.050 Uiso calc R 1 1
C C26 0.4138(2) -0.0424(2) 0.61550(15) 0.0405(6) Uani d . 1 1
H H26 0.4142 -0.0840 0.5725 0.049 Uiso calc R 1 1
C C27 0.3146(2) -0.03851(18) 0.66597(14) 0.0329(5) Uani d . 1 1
C C28 0.2062(3) -0.15760(19) 0.59124(15) 0.0439(6) Uani d . 1 1
H H28A 0.1470 -0.2029 0.6049 0.053 Uiso calc R 1 1
H H28B 0.2826 -0.1886 0.5894 0.053 Uiso calc R 1 1
C C29 0.1738(2) -0.1202(2) 0.50774(15) 0.0439(7) Uani d . 1 1
C C30 0.1581(3) -0.0283(3) 0.4912(2) 0.0627(9) Uani d . 1 1
H H30 0.1699 0.0149 0.5326 0.075 Uiso calc R 1 1
C C31 0.1242(3) -0.0006(4) 0.4110(3) 0.0882(14) Uani d . 1 1
H H31 0.1137 0.0613 0.3996 0.106 Uiso calc R 1 1
C C32 0.1067(4) -0.0627(5) 0.3502(3) 0.1013(19) Uani d . 1 1
H H32 0.0845 -0.0429 0.2975 0.122 Uiso calc R 1 1
C C33 0.1212(4) -0.1552(5) 0.3653(2) 0.0944(17) Uani d . 1 1
H H33 0.1088 -0.1978 0.3234 0.113 Uiso calc R 1 1
C C34 0.1541(3) -0.1829(3) 0.44307(18) 0.0650(10) Uani d . 1 1
O O1 0.26269(16) -0.11565(12) 0.85074(10) 0.0398(4) Uani d . 1 1
O O2 0.21372(16) -0.09115(14) 0.65440(10) 0.0453(5) Uani d . 1 1
Cl Cl1 0.30029(15) -0.27265(8) 1.00356(7) 0.1030(4) Uani d . 1 1
Cl Cl2 0.16806(12) -0.29928(8) 0.46325(7) 0.0972(4) Uani d . 1 1

loop_
_atom_site_aniso_label
_atom_site_aniso_U_11
_atom_site_aniso_U_22
_atom_site_aniso_U_33
_atom_site_aniso_U_12
_atom_site_aniso_U_13
_atom_site_aniso_U_23
C1 0.0660(18) 0.048(2) 0.0444(16) -0.0107(15) -0.0038(13) 0.0004(14)
C2 0.076(2) 0.091(3) 0.0419(17) -0.019(2) 0.0022(15) 0.0106(19)
C3 0.061(2) 0.113(4) 0.0459(18) -0.014(2) 0.0050(14) -0.023(2)
C4 0.0537(17) 0.075(3) 0.069(2) 0.0005(18) -0.0026(15) -0.036(2)
C5 0.0454(15) 0.0470(19) 0.0571(17) 0.0010(13) -0.0038(12) -0.0084(15)
C6 0.0331(12) 0.0399(16) 0.0389(13) 0.0002(11) -0.0036(9) -0.0021(12)
C7 0.0380(13) 0.0483(17) 0.0395(13) 0.0013(12) -0.0008(10) 0.0018(13)
C8 0.0338(12) 0.0331(14) 0.0278(11) -0.0012(10) -0.0017(9) -0.0067(11)
C9 0.0405(14) 0.0537(18) 0.0318(12) -0.0075(13) 0.0040(10) 0.0044(13)
C10 0.0367(13) 0.062(2) 0.0399(14) -0.0019(13) 0.0095(11) -0.0062(14)
C11 0.0352(12) 0.0509(18) 0.0335(13) 0.0045(12) -0.0001(10) -0.0082(13)
C12 0.0400(14) 0.070(2) 0.0526(17) 0.0163(15) 0.0014(12) -0.0112(18)
C13 0.0600(19) 0.065(2) 0.0600(19) 0.0313(17) -0.0033(14) -0.0035(18)
C14 0.0631(19) 0.053(2) 0.0561(17) 0.0161(16) -0.0010(14) 0.0084(17)
C15 0.0478(15) 0.0485(17) 0.0416(14) 0.0065(13) 0.0038(11) 0.0011(14)
C16 0.0337(12) 0.0377(15) 0.0298(12) 0.0013(11) -0.0016(9) -0.0073(11)
C17 0.0312(11) 0.0330(14) 0.0246(11) -0.0028(10) -0.0012(9) -0.0065(10)
C18 0.0340(11) 0.0318(14) 0.0259(11) 0.0039(10) 0.0008(9) 0.0012(10)
C19 0.0314(11) 0.0304(13) 0.0314(12) 0.0008(10) -0.0014(9) 0.0079(11)
C20 0.0393(13) 0.0381(16) 0.0406(13) 0.0018(12) 0.0000(10) -0.0040(12)
C21 0.0559(17) 0.0396(18) 0.0530(16) -0.0059(13) -0.0072(13) -0.0036(14)
C22 0.0457(15) 0.0444(19) 0.0631(18) -0.0149(13) -0.0096(13) 0.0092(16)
C23 0.0364(14) 0.0491(18) 0.0545(17) -0.0068(12) 0.0020(11) 0.0156(15)
C24 0.0360(12) 0.0356(14) 0.0340(12) 0.0019(11) 0.0008(10) 0.0083(11)
C25 0.0388(13) 0.0454(16) 0.0413(14) 0.0044(12) 0.0115(10) 0.0063(13)
C26 0.0523(15) 0.0406(16) 0.0291(12) 0.0056(13) 0.0073(11) -0.0045(12)
C27 0.0373(12) 0.0325(14) 0.0288(11) -0.0028(11) 0.0003(9) -0.0009(11)
C28 0.0578(16) 0.0390(17) 0.0348(13) -0.0113(13) 0.0007(11) -0.0080(12)
C29 0.0383(13) 0.059(2) 0.0348(13) -0.0060(12) 0.0038(10) -0.0006(13)
C30 0.0557(18) 0.068(3) 0.064(2) 0.0025(16) 0.0019(14) 0.0148(19)
C31 0.069(2) 0.108(4) 0.088(3) 0.017(2) 0.007(2) 0.043(3)
C32 0.068(2) 0.186(6) 0.050(2) 0.020(3) 0.0014(17) 0.028(3)
C33 0.075(2) 0.172(6) 0.0352(18) -0.004(3) -0.0038(16) -0.014(3)
C34 0.0510(17) 0.105(3) 0.0391(15) -0.0080(18) 0.0078(13) -0.0074(19)
O1 0.0474(10) 0.0351(11) 0.0365(9) 0.0011(8) -0.0036(7) -0.0017(8)
O2 0.0516(10) 0.0506(12) 0.0342(9) -0.0143(9) 0.0077(7) -0.0180(9)
Cl1 0.1870(13) 0.0508(6) 0.0725(6) -0.0226(7) 0.0191(7) 0.0005(5)
Cl2 0.1348(10) 0.0795(8) 0.0790(6) -0.0275(6) 0.0244(6) -0.0426(6)

loop_
_atom_type_symbol
_atom_type_description
_atom_type_scat_dispersion_real
_atom_type_scat_dispersion_imag
_atom_type_scat_source
C C 0.0033 0.0016 'International Tables Vol C Tables 4.2.6.8 and 6.1.1.4'
H H 0.0000 0.0000 'International Tables Vol C Tables 4.2.6.8 and 6.1.1.4'
N N 0.0061 0.0033 'International Tables Vol C Tables 4.2.6.8 and 6.1.1.4'
O O 0.0106 0.0060 'International Tables Vol C Tables 4.2.6.8 and 6.1.1.4'
Cl Cl 0.1484 0.1585 'International Tables Vol C Tables 4.2.6.8 and 6.1.1.4'

loop_
_geom_angle_atom_site_label_1
_geom_angle_atom_site_label_2
_geom_angle_atom_site_label_3
_geom_angle
C6 C1 C2 122.0(3)
C6 C1 Cl1 120.8(2)
C2 C1 Cl1 117.2(3)
C3 C2 C1 119.4(4)
C3 C2 H2 120.3
C1 C2 H2 120.3
C2 C3 C4 119.7(3)
C2 C3 H3 120.1
C4 C3 H3 120.1
C3 C4 C5 120.4(4)
C3 C4 H4 119.8
C5 C4 H4 119.8
C4 C5 C6 122.1(3)
C4 C5 H5 118.9
C6 C5 H5 118.9
C5 C6 C1 116.3(2)
C5 C6 C7 120.7(3)
C1 C6 C7 122.9(3)
O1 C7 C6 113.71(19)
O1 C7 H7A 108.8
C6 C7 H7A 108.8
O1 C7 H7B 108.8
C6 C7 H7B 108.8
H7A C7 H7B 107.7
C17 C8 O1 120.42(19)
C17 C8 C9 121.9(2)
O1 C8 C9 117.5(2)
C10 C9 C8 120.2(2)
C10 C9 H9 119.9
C8 C9 H9 119.9
C9 C10 C11 120.8(2)
C9 C10 H10 119.6
C11 C10 H10 119.6
C10 C11 C12 122.5(2)
C10 C11 C16 118.9(2)
C12 C11 C16 118.6(3)
C13 C12 C11 121.6(3)
C13 C12 H12 119.2
C11 C12 H12 119.2
C12 C13 C14 120.3(3)
C12 C13 H13 119.8
C14 C13 H13 119.8
C15 C14 C13 119.8(3)
C15 C14 H14 120.1
C13 C14 H14 120.1
C14 C15 C16 121.5(3)
C14 C15 H15 119.3
C16 C15 H15 119.3
C15 C16 C11 118.2(2)
C15 C16 C17 122.0(2)
C11 C16 C17 119.7(2)
C8 C17 C16 118.4(2)
C8 C17 C18 121.6(2)
C16 C17 C18 120.0(2)
C27 C18 C19 119.0(2)
C27 C18 C17 119.7(2)
C19 C18 C17 121.2(2)
C20 C19 C18 122.2(2)
C20 C19 C24 117.7(2)
C18 C19 C24 120.0(2)
C21 C20 C19 121.0(2)
C21 C20 H20 119.5
C19 C20 H20 119.5
C20 C21 C22 120.9(3)
C20 C21 H21 119.5
C22 C21 H21 119.5
C23 C22 C21 119.9(3)
C23 C22 H22 120.0
C21 C22 H22 120.0
C22 C23 C24 121.2(3)
C22 C23 H23 119.4
C24 C23 H23 119.4
C25 C24 C23 122.2(2)
C25 C24 C19 118.6(2)
C23 C24 C19 119.2(2)
C26 C25 C24 121.0(2)
C26 C25 H25 119.5
C24 C25 H25 119.5
C25 C26 C27 120.3(2)
C25 C26 H26 119.9
C27 C26 H26 119.9
O2 C27 C18 114.76(19)
O2 C27 C26 124.1(2)
C18 C27 C26 121.1(2)
O2 C28 C29 114.6(2)
O2 C28 H28A 108.6
C29 C28 H28A 108.6
O2 C28 H28B 108.6
C29 C28 H28B 108.6
H28A C28 H28B 107.6
C30 C29 C34 118.2(3)
C30 C29 C28 123.9(3)
C34 C29 C28 117.9(3)
C29 C30 C31 119.3(4)
C29 C30 H30 120.3
C31 C30 H30 120.3
C32 C31 C30 120.9(5)
C32 C31 H31 119.5
C30 C31 H31 119.5
C31 C32 C33 120.9(4)
C31 C32 H32 119.6
C33 C32 H32 119.6
C34 C33 C32 118.7(5)
C34 C33 H33 120.7
C32 C33 H33 120.7
C33 C34 C29 122.0(5)
C33 C34 Cl2 118.9(4)
C29 C34 Cl2 119.0(2)
C8 O1 C7 115.3(2)
C27 O2 C28 120.38(19)

loop_
_geom_bond_atom_site_label_1
_geom_bond_atom_site_label_2
_geom_bond_distance
C1 C6 1.382(4)
C1 C2 1.392(4)
C1 Cl1 1.746(3)
C2 C3 1.357(6)
C2 H2 0.9300
C3 C4 1.362(6)
C3 H3 0.9300
C4 C5 1.370(5)
C4 H4 0.9300
C5 C6 1.372(4)
C5 H5 0.9300
C6 C7 1.507(3)
C7 O1 1.431(3)
C7 H7A 0.9700
C7 H7B 0.9700
C8 C17 1.376(3)
C8 O1 1.400(3)
C8 C9 1.404(3)
C9 C10 1.361(4)
C9 H9 0.9300
C10 C11 1.411(4)
C10 H10 0.9300
C11 C12 1.414(4)
C11 C16 1.426(3)
C12 C13 1.348(5)
C12 H12 0.9300
C13 C14 1.408(4)
C13 H13 0.9300
C14 C15 1.369(4)
C14 H14 0.9300
C15 C16 1.408(4)
C15 H15 0.9300
C16 C17 1.427(3)
C17 C18 1.488(3)
C18 C27 1.377(3)
C18 C19 1.422(3)
C19 C20 1.418(4)
C19 C24 1.424(3)
C20 C21 1.365(4)
C20 H20 0.9300
C21 C22 1.403(4)
C21 H21 0.9300
C22 C23 1.350(4)
C22 H22 0.9300
C23 C24 1.421(4)
C23 H23 0.9300
C24 C25 1.413(4)
C25 C26 1.361(4)
C25 H25 0.9300
C26 C27 1.414(3)
C26 H26 0.9300
C27 O2 1.373(3)
C28 O2 1.416(3)
C28 C29 1.498(4)
C28 H28A 0.9700
C28 H28B 0.9700
C29 C30 1.379(5)
C29 C34 1.408(5)
C30 C31 1.405(6)
C30 H30 0.9300
C31 C32 1.353(8)
C31 H31 0.9300
C32 C33 1.382(8)
C32 H32 0.9300
C33 C34 1.367(6)
C33 H33 0.9300
C34 Cl2 1.737(4)

loop_
_geom_hbond_atom_site_label_D
_geom_hbond_atom_site_label_H
_geom_hbond_atom_site_label_A
_geom_hbond_site_symmetry_A
_geom_hbond_distance_DH
_geom_hbond_distance_HA
_geom_hbond_distance_DA
_geom_hbond_angle_DHA
C22 H22 O1 3_555 0.93 2.57 3.413(4) 151
C4 H4 Cg5 2_657 0.93 2.74 3.433(4) 132
C33 H33 Cg5 4_546 0.93 2.92 3.781(6) 155

loop_
_geom_torsion_atom_site_label_1
_geom_torsion_atom_site_label_2
_geom_torsion_atom_site_label_3
_geom_torsion_atom_site_label_4
_geom_torsion
C6 C1 C2 C3 0.6(5)
Cl1 C1 C2 C3 -179.0(3)
C1 C2 C3 C4 -0.1(5)
C2 C3 C4 C5 0.4(5)
C3 C4 C5 C6 -1.2(5)
C4 C5 C6 C1 1.6(4)
C4 C5 C6 C7 -176.8(3)
C2 C1 C6 C5 -1.3(4)
Cl1 C1 C6 C5 178.3(2)
C2 C1 C6 C7 177.0(3)
Cl1 C1 C6 C7 -3.4(4)
C5 C6 C7 O1 -104.8(3)
C1 C6 C7 O1 77.0(3)
C17 C8 C9 C10 0.0(4)
O1 C8 C9 C10 -175.7(2)
C8 C9 C10 C11 1.7(4)
C9 C10 C11 C12 178.1(3)
C9 C10 C11 C16 -1.9(4)
C10 C11 C12 C13 -179.2(3)
C16 C11 C12 C13 0.8(4)
C11 C12 C13 C14 -0.4(5)
C12 C13 C14 C15 0.5(5)
C13 C14 C15 C16 -0.9(5)
C14 C15 C16 C11 1.2(4)
C14 C15 C16 C17 179.5(3)
C10 C11 C16 C15 178.9(3)
C12 C11 C16 C15 -1.1(4)
C10 C11 C16 C17 0.6(4)
C12 C11 C16 C17 -179.4(2)
O1 C8 C17 C16 174.3(2)
C9 C8 C17 C16 -1.4(3)
O1 C8 C17 C18 -4.9(3)
C9 C8 C17 C18 179.4(2)
C15 C16 C17 C8 -177.2(2)
C11 C16 C17 C8 1.0(3)
C15 C16 C17 C18 2.0(3)
C11 C16 C17 C18 -179.8(2)
C8 C17 C18 C27 78.8(3)
C16 C17 C18 C27 -100.4(3)
C8 C17 C18 C19 -105.2(3)
C16 C17 C18 C19 75.6(3)
C27 C18 C19 C20 177.0(2)
C17 C18 C19 C20 1.0(4)
C27 C18 C19 C24 -1.8(3)
C17 C18 C19 C24 -177.9(2)
C18 C19 C20 C21 -176.8(3)
C24 C19 C20 C21 2.1(4)
C19 C20 C21 C22 -0.8(4)
C20 C21 C22 C23 -1.3(4)
C21 C22 C23 C24 2.0(4)
C22 C23 C24 C25 176.9(3)
C22 C23 C24 C19 -0.6(4)
C20 C19 C24 C25 -179.1(2)
C18 C19 C24 C25 -0.2(4)
C20 C19 C24 C23 -1.4(3)
C18 C19 C24 C23 177.5(2)
C23 C24 C25 C26 -176.2(3)
C19 C24 C25 C26 1.4(4)
C24 C25 C26 C27 -0.7(4)
C19 C18 C27 O2 -176.5(2)
C17 C18 C27 O2 -0.4(3)
C19 C18 C27 C26 2.7(4)
C17 C18 C27 C26 178.8(2)
C25 C26 C27 O2 177.7(2)
C25 C26 C27 C18 -1.4(4)
O2 C28 C29 C30 3.2(4)
O2 C28 C29 C34 -174.4(2)
C34 C29 C30 C31 -0.5(4)
C28 C29 C30 C31 -178.1(3)
C29 C30 C31 C32 0.1(5)
C30 C31 C32 C33 0.2(6)
C31 C32 C33 C34 -0.2(6)
C32 C33 C34 C29 -0.2(6)
C32 C33 C34 Cl2 178.0(3)
C30 C29 C34 C33 0.5(4)
C28 C29 C34 C33 178.3(3)
C30 C29 C34 Cl2 -177.7(2)
C28 C29 C34 Cl2 0.1(3)
C17 C8 O1 C7 86.3(3)
C9 C8 O1 C7 -97.9(3)
C6 C7 O1 C8 68.7(3)
C18 C27 O2 C28 -177.7(2)
C26 C27 O2 C28 3.2(4)
C29 C28 O2 C27 -80.7(3)
